data_4003467
loop_
_publ_author_name
'Wang, Zheng'
'Zhu, Cheng-Yi'
'Wei, Zhang-Wen'
'Fan, Ya-Nan'
'Pan, Mei'

_publ_section_title
;
 Breathing-Ignited Long Persistent Luminescence in a Resilient
 Metal--Organic Framework
;
_journal_name_full 'Chemistry of Materials'
_journal_paper_doi 10.1021/acs.chemmater.9b04440
_journal_year 2020
_chemical_formula_sum 'C29 H23 Cd N7 O4'
_chemical_formula_weight 645.94
_space_group_crystal_system monoclinic
_space_group_IT_number 14
_space_group_name_Hall '-P 2ybc'
_space_group_name_H-M_alt 'P 1 21/c 1'
_atom_sites_solution_hydrogens mixed
_audit_creation_method SHELXL-2014/7
_cell_angle_alpha 90
_cell_angle_beta 109.450(6)
_cell_angle_gamma 90
_cell_formula_units_Z 4
_cell_length_a 12.2840(7)
_cell_length_b 17.0978(6)
_cell_length_c 13.5939(7)
_cell_measurement_reflns_used 2565
_cell_measurement_temperature 150(2)
_cell_measurement_theta_max 73.7680
_cell_measurement_theta_min 4.2860
_cell_volume 2692.2(2)
_computing_structure_refinement 'SHELXL-2014/7 (Sheldrick, 2014)'
_diffrn_ambient_temperature 150(2)
_diffrn_measured_fraction_theta_full 0.992
_diffrn_measured_fraction_theta_max 0.992
_diffrn_measurement_device_type bruker-CCD
_diffrn_radiation_type CuK\a
_diffrn_radiation_wavelength 1.54184
_diffrn_reflns_av_R_equivalents 0.0411
_diffrn_reflns_av_unetI/netI 0.0506
_diffrn_reflns_Laue_measured_fraction_full 0.992
_diffrn_reflns_Laue_measured_fraction_max 0.992
_diffrn_reflns_limit_h_max 14
_diffrn_reflns_limit_h_min -14
_diffrn_reflns_limit_k_max 19
_diffrn_reflns_limit_k_min -12
_diffrn_reflns_limit_l_max 16
_diffrn_reflns_limit_l_min -14
_diffrn_reflns_number 7936
_diffrn_reflns_point_group_measured_fraction_full 0.992
_diffrn_reflns_point_group_measured_fraction_max 0.992
_diffrn_reflns_theta_full 65.990
_diffrn_reflns_theta_max 65.990
_diffrn_reflns_theta_min 3.816
_exptl_absorpt_coefficient_mu 6.916
_exptl_crystal_colour yellow
_exptl_crystal_density_diffrn 1.594
_exptl_crystal_description block
_exptl_crystal_F_000 1304
_exptl_crystal_size_max 0.190
_exptl_crystal_size_mid 0.180
_exptl_crystal_size_min 0.170
_refine_diff_density_max 1.643
_refine_diff_density_min -1.220
_refine_diff_density_rms 0.142
_refine_ls_extinction_method none
_refine_ls_goodness_of_fit_ref 1.100
_refine_ls_hydrogen_treatment constr
_refine_ls_matrix_type full
_refine_ls_number_parameters 370
_refine_ls_number_reflns 4652
_refine_ls_number_restraints 0
_refine_ls_restrained_S_all 1.100
_refine_ls_R_factor_all 0.0851
_refine_ls_R_factor_gt 0.0668
_refine_ls_shift/su_max 0.000
_refine_ls_shift/su_mean 0.000
_refine_ls_structure_factor_coef Fsqd
_refine_ls_weighting_details 'w=1/[\s^2^(Fo^2^)+(0.0871P)^2^+15.1514P] where P=(Fo^2^+2Fc^2^)/3'
_refine_ls_weighting_scheme calc
_refine_ls_wR_factor_gt 0.1680
_refine_ls_wR_factor_ref 0.1893
_reflns_Friedel_coverage 0.000
_reflns_number_gt 3740
_reflns_number_total 4652
_reflns_threshold_expression 'I > 2\s(I)'
_cod_data_source_file cm9b04440_si_002.cif
_cod_data_source_block LIFM-WZ-1-150K-Cycle2
_cod_original_sg_symbol_H-M 'P 21/c'
_cod_database_code 4003467
_shelx_shelxl_version_number 2014/7
_shelx_space_group_comment
;
The symmetry employed for this shelxl refinement is uniquely defined
by the following loop, which should always be used as a source of
symmetry information in preference to the above space-group names.
They are only intended as comments.
;
_shelx_estimated_absorpt_t_min 0.353
_shelx_estimated_absorpt_t_max 0.386

loop_
_space_group_symop_operation_xyz
'x, y, z'
'-x, y+1/2, -z+1/2'
'-x, -y, -z'
'x, -y-1/2, z-1/2'

loop_
_atom_site_label
_atom_site_type_symbol
_atom_site_fract_x
_atom_site_fract_y
_atom_site_fract_z
_atom_site_U_iso_or_equiv
_atom_site_adp_type
_atom_site_occupancy
_atom_site_site_symmetry_order
_atom_site_calc_flag
_atom_site_refinement_flags_posn
_atom_site_refinement_flags_adp
Cd1 Cd 1.04256(5) 0.23867(3) 0.60066(4) 0.0350(2) Uani 1 1 d . .
O2 O 1.1436(6) 0.1216(3) 0.5923(5) 0.0527(16) Uani 1 1 d . .
N4 N -0.0652(5) 0.7904(4) 0.2223(4) 0.0349(14) Uani 1 1 d . .
N2 N 0.8720(5) 0.3163(3) 0.5413(4) 0.0320(13) Uani 1 1 d . .
N3 N 0.8719(6) 0.1604(3) 0.5385(5) 0.0370(14) Uani 1 1 d . .
N5 N -0.1543(6) 0.8330(4) 0.1579(5) 0.0420(15) Uani 1 1 d . .
N7 N -0.0706(5) 0.7761(3) 0.0590(4) 0.0331(13) Uani 1 1 d . .
N1 N 1.0795(6) 0.3725(4) 0.6511(5) 0.0387(15) Uani 1 1 d . .
N6 N -0.1573(6) 0.8243(4) 0.0625(5) 0.0387(14) Uani 1 1 d . .
O1 O 1.2582(6) 0.2184(4) 0.6606(5) 0.0676(19) Uani 1 1 d . .
C28 C -0.0150(6) 0.7562(4) 0.1588(5) 0.0293(15) Uani 1 1 d . .
C25 C 0.0851(6) 0.7052(4) 0.1959(5) 0.0320(15) Uani 1 1 d . .
C10 C 0.7705(7) 0.2828(4) 0.4904(5) 0.0329(16) Uani 1 1 d . .
C24 C 0.1943(7) 0.7348(4) 0.2533(6) 0.0354(16) Uani 1 1 d . .
H24 H 0.2033 0.7882 0.2663 0.042 Uiso 1 1 calc R U
C6 C 0.8799(7) 0.3947(4) 0.5492(5) 0.0337(16) Uani 1 1 d . .
C11 C 0.7689(7) 0.1948(4) 0.4952(5) 0.0365(17) Uani 1 1 d . .
C23 C 0.2878(7) 0.6864(5) 0.2904(6) 0.0417(18) Uani 1 1 d . .
H23 H 0.3590 0.7074 0.3292 0.050 Uiso 1 1 calc R U
C22 C 0.2778(7) 0.6057(5) 0.2706(6) 0.0411(18) Uani 1 1 d . .
C5 C 0.9951(7) 0.4247(4) 0.6145(6) 0.0376(17) Uani 1 1 d . .
C9 C 0.6724(7) 0.3270(5) 0.4416(6) 0.0396(17) Uani 1 1 d . .
H9 H 0.6031 0.3027 0.4049 0.048 Uiso 1 1 calc R U
C26 C 0.0769(7) 0.6240(4) 0.1762(6) 0.0382(17) Uani 1 1 d . .
H26 H 0.0063 0.6026 0.1366 0.046 Uiso 1 1 calc R U
C19 C 0.3803(7) 0.5546(5) 0.3126(6) 0.0406(18) Uani 1 1 d . .
C8 C 0.6794(7) 0.4086(5) 0.4484(6) 0.0390(17) Uani 1 1 d . .
C7 C 0.7860(7) 0.4411(4) 0.5039(6) 0.0377(17) Uani 1 1 d . .
H7 H 0.7935 0.4952 0.5103 0.045 Uiso 1 1 calc R U
C27 C 0.1706(7) 0.5765(5) 0.2141(6) 0.0397(18) Uani 1 1 d . .
H27 H 0.1621 0.5230 0.2015 0.048 Uiso 1 1 calc R U
C16 C 0.5765(7) 0.4581(5) 0.3993(6) 0.0436(19) Uani 1 1 d . .
C12 C 0.6665(8) 0.1521(5) 0.4578(7) 0.048(2) Uani 1 1 d . .
H12 H 0.5959 0.1766 0.4262 0.058 Uiso 1 1 calc R U
C15 C 0.8759(8) 0.0811(4) 0.5474(6) 0.046(2) Uani 1 1 d . .
H15 H 0.9470 0.0567 0.5772 0.055 Uiso 1 1 calc R U
C4 C 1.0123(8) 0.5042(5) 0.6399(7) 0.047(2) Uani 1 1 d . .
H4 H 0.9527 0.5400 0.6134 0.057 Uiso 1 1 calc R U
C1 C 1.1817(8) 0.3969(5) 0.7149(6) 0.046(2) Uani 1 1 d . .
H1 H 1.2398 0.3600 0.7412 0.055 Uiso 1 1 calc R U
C14 C 0.7777(9) 0.0361(5) 0.5134(6) 0.052(2) Uani 1 1 d . .
H14 H 0.7826 -0.0180 0.5206 0.062 Uiso 1 1 calc R U
C29 C 1.2278(12) 0.1468(6) 0.6281(8) 0.062(3) Uani 1 1 d . .
H29 H 1.2889 0.1122 0.6375 0.075 Uiso 1 1 calc R U
C2 C 1.2059(9) 0.4745(5) 0.7441(7) 0.054(2) Uani 1 1 d . .
H2 H 1.2782 0.4897 0.7887 0.064 Uiso 1 1 calc R U
C3 C 1.1179(9) 0.5284(5) 0.7039(7) 0.056(2) Uani 1 1 d . .
H3 H 1.1309 0.5810 0.7207 0.067 Uiso 1 1 calc R U
C18 C 0.4891(9) 0.5795(5) 0.3275(8) 0.062(3) Uani 1 1 d . .
H18 H 0.4996 0.6302 0.3075 0.074 Uiso 1 1 calc R U
C21 C 0.4638(8) 0.4277(5) 0.3826(7) 0.051(2) Uani 1 1 d . .
H21 H 0.4549 0.3760 0.3999 0.061 Uiso 1 1 calc R U
C17 C 0.5847(9) 0.5334(6) 0.3708(9) 0.062(3) Uani 1 1 d . .
H17 H 0.6574 0.5544 0.3808 0.074 Uiso 1 1 calc R U
C13 C 0.6747(9) 0.0708(5) 0.4699(7) 0.056(2) Uani 1 1 d . .
H13 H 0.6081 0.0404 0.4475 0.068 Uiso 1 1 calc R U
C20 C 0.3663(8) 0.4748(5) 0.3406(7) 0.050(2) Uani 1 1 d . .
H20 H 0.2930 0.4548 0.3309 0.060 Uiso 1 1 calc R U
O1W O 1.4081(8) 0.2737(7) 0.8462(10) 0.128(4) Uani 1 1 d . .
H1WA H 1.3931 0.2406 0.8865 0.192 Uiso 1 1 d R U
H1WB H 1.4151 0.2502 0.7935 0.192 Uiso 1 1 d R U
O2W O 1.3948(12) 0.2394(10) 1.0348(12) 0.191(8) Uani 1 1 d . .
H2WA H 1.4594 0.2403 1.0839 0.286 Uiso 1 1 d R U
H2WB H 1.3664 0.2852 1.0251 0.286 Uiso 1 1 d R U

loop_
_atom_site_aniso_label
_atom_site_aniso_U_11
_atom_site_aniso_U_22
_atom_site_aniso_U_33
_atom_site_aniso_U_23
_atom_site_aniso_U_13
_atom_site_aniso_U_12
Cd1 0.0497(4) 0.0292(3) 0.0252(3) 0.00116(19) 0.0115(2) 0.0100(2)
O2 0.074(5) 0.034(3) 0.041(3) -0.008(3) 0.008(3) 0.018(3)
N4 0.048(4) 0.036(3) 0.023(3) 0.002(2) 0.015(3) 0.011(3)
N2 0.041(4) 0.033(3) 0.023(3) 0.005(2) 0.011(3) 0.011(3)
N3 0.059(4) 0.024(3) 0.028(3) 0.001(2) 0.014(3) 0.005(3)
N5 0.056(4) 0.039(4) 0.031(3) 0.006(3) 0.015(3) 0.014(3)
N7 0.039(3) 0.036(3) 0.021(3) 0.003(2) 0.004(2) 0.003(3)
N1 0.051(4) 0.036(3) 0.031(3) -0.001(3) 0.015(3) 0.010(3)
N6 0.043(4) 0.039(3) 0.035(3) 0.005(3) 0.013(3) 0.008(3)
O1 0.072(5) 0.070(5) 0.056(4) 0.003(3) 0.014(4) 0.010(4)
C28 0.036(4) 0.028(3) 0.023(3) -0.001(3) 0.008(3) 0.003(3)
C25 0.038(4) 0.037(4) 0.020(3) -0.004(3) 0.010(3) 0.003(3)
C10 0.043(4) 0.036(4) 0.023(3) 0.003(3) 0.015(3) 0.006(3)
C24 0.043(4) 0.032(4) 0.031(4) 0.000(3) 0.011(3) 0.006(3)
C6 0.049(4) 0.030(4) 0.027(3) 0.007(3) 0.019(3) 0.009(3)
C11 0.053(5) 0.037(4) 0.023(3) 0.002(3) 0.016(3) 0.009(3)
C23 0.048(5) 0.044(4) 0.030(4) -0.007(3) 0.008(3) 0.005(4)
C22 0.054(5) 0.042(4) 0.029(4) 0.005(3) 0.016(4) 0.014(4)
C5 0.058(5) 0.030(4) 0.030(4) 0.003(3) 0.021(4) 0.002(3)
C9 0.051(5) 0.041(4) 0.029(4) 0.005(3) 0.016(3) 0.006(4)
C26 0.050(5) 0.030(4) 0.033(4) -0.002(3) 0.013(3) 0.002(3)
C19 0.047(5) 0.049(5) 0.029(4) 0.002(3) 0.016(3) 0.009(4)
C8 0.051(5) 0.038(4) 0.030(4) 0.006(3) 0.016(3) 0.012(4)
C7 0.055(5) 0.031(4) 0.033(4) 0.006(3) 0.021(4) 0.015(3)
C27 0.054(5) 0.033(4) 0.033(4) 0.005(3) 0.016(4) 0.009(3)
C16 0.054(5) 0.046(5) 0.034(4) 0.005(3) 0.019(4) 0.015(4)
C12 0.055(5) 0.044(5) 0.045(5) 0.003(4) 0.015(4) -0.007(4)
C15 0.076(6) 0.029(4) 0.033(4) 0.001(3) 0.018(4) 0.008(4)
C4 0.066(6) 0.027(4) 0.050(5) 0.003(3) 0.022(4) 0.008(4)
C1 0.057(5) 0.041(4) 0.037(4) -0.002(3) 0.012(4) 0.007(4)
C14 0.091(7) 0.033(4) 0.036(4) -0.002(3) 0.027(5) -0.006(4)
C29 0.096(9) 0.042(6) 0.055(6) -0.002(5) 0.032(6) 0.020(6)
C2 0.067(6) 0.053(5) 0.040(5) -0.011(4) 0.017(4) -0.010(5)
C3 0.079(7) 0.038(5) 0.057(6) -0.005(4) 0.032(5) -0.007(4)
C18 0.066(6) 0.043(5) 0.082(7) 0.026(5) 0.033(5) 0.014(4)
C21 0.064(6) 0.040(5) 0.051(5) -0.004(4) 0.020(4) 0.008(4)
C17 0.059(6) 0.051(5) 0.083(7) 0.023(5) 0.034(5) 0.011(4)
C13 0.077(7) 0.043(5) 0.046(5) -0.002(4) 0.015(5) -0.014(5)
C20 0.056(5) 0.048(5) 0.044(5) -0.003(4) 0.016(4) 0.001(4)
O1W 0.076(6) 0.135(9) 0.135(10) 0.013(7) -0.016(6) 0.021(6)
O2W 0.117(10) 0.26(2) 0.160(15) -0.032(12) 0.000(10) 0.069(11)

loop_
_atom_type_symbol
_atom_type_description
_atom_type_scat_dispersion_real
_atom_type_scat_dispersion_imag
_atom_type_scat_source
C C 0.0181 0.0091 'International Tables Vol C Tables 4.2.6.8 and 6.1.1.4'
H H 0.0000 0.0000 'International Tables Vol C Tables 4.2.6.8 and 6.1.1.4'
N N 0.0311 0.0180 'International Tables Vol C Tables 4.2.6.8 and 6.1.1.4'
O O 0.0492 0.0322 'International Tables Vol C Tables 4.2.6.8 and 6.1.1.4'
Cd Cd 0.1185 4.6533 'International Tables Vol C Tables 4.2.6.8 and 6.1.1.4'

loop_
_geom_angle_atom_site_label_1
_geom_angle_atom_site_label_2
_geom_angle_atom_site_label_3
_geom_angle
_geom_angle_site_symmetry_1
_geom_angle_site_symmetry_3
O2 Cd1 N4 89.2(2) . 3_666
O2 Cd1 N2 150.1(2) . .
N4 Cd1 N2 104.6(2) 3_666 .
O2 Cd1 N1 140.2(2) . .
N4 Cd1 N1 87.9(2) 3_666 .
N2 Cd1 N1 68.0(2) . .
O2 Cd1 N3 85.6(2) . .
N4 Cd1 N3 92.0(2) 3_666 .
N2 Cd1 N3 67.9(2) . .
N1 Cd1 N3 134.2(2) . .
O2 Cd1 N7 87.0(2) . 2_645
N4 Cd1 N7 165.4(2) 3_666 2_645
N2 Cd1 N7 85.4(2) . 2_645
N1 Cd1 N7 86.2(2) . 2_645
N3 Cd1 N7 101.7(2) . 2_645
O2 Cd1 O1 52.5(2) . .
N4 Cd1 O1 83.6(2) 3_666 .
N2 Cd1 O1 153.7(2) . .
N1 Cd1 O1 87.7(2) . .
N3 Cd1 O1 137.7(2) . .
N7 Cd1 O1 82.9(2) 2_645 .
O2 Cd1 C29 23.5(3) . .
N4 Cd1 C29 85.9(3) 3_666 .
N2 Cd1 C29 168.9(3) . .
N1 Cd1 C29 116.7(3) . .
N3 Cd1 C29 108.9(3) . .
N7 Cd1 C29 84.9(3) 2_645 .
O1 Cd1 C29 29.0(3) . .
C29 O2 Cd1 94.6(6) . .
C28 N4 N5 105.1(5) . .
C28 N4 Cd1 129.1(5) . 3_666
N5 N4 Cd1 124.0(4) . 3_666
C10 N2 C6 120.0(6) . .
C10 N2 Cd1 120.0(5) . .
C6 N2 Cd1 119.7(5) . .
C11 N3 C15 118.5(7) . .
C11 N3 Cd1 119.9(5) . .
C15 N3 Cd1 121.6(6) . .
N6 N5 N4 109.4(6) . .
C28 N7 N6 105.0(6) . .
C28 N7 Cd1 132.0(5) . 2_655
N6 N7 Cd1 123.0(4) . 2_655
C5 N1 C1 118.8(7) . .
C5 N1 Cd1 119.0(5) . .
C1 N1 Cd1 122.3(5) . .
N5 N6 N7 110.1(6) . .
C29 O1 Cd1 82.4(7) . .
N7 C28 N4 110.4(6) . .
N7 C28 C25 126.1(6) . .
N4 C28 C25 123.5(6) . .
C24 C25 C26 117.1(7) . .
C24 C25 C28 121.2(6) . .
C26 C25 C28 121.7(7) . .
N2 C10 C9 121.6(7) . .
N2 C10 C11 115.4(6) . .
C9 C10 C11 122.9(7) . .
C23 C24 C25 121.1(7) . .
C23 C24 H24 119.4 . .
C25 C24 H24 119.4 . .
N2 C6 C7 121.0(7) . .
N2 C6 C5 114.9(6) . .
C7 C6 C5 124.1(7) . .
N3 C11 C12 122.3(7) . .
N3 C11 C10 115.7(7) . .
C12 C11 C10 122.0(7) . .
C24 C23 C22 121.0(8) . .
C24 C23 H23 119.5 . .
C22 C23 H23 119.5 . .
C27 C22 C23 118.0(7) . .
C27 C22 C19 122.1(7) . .
C23 C22 C19 119.9(8) . .
N1 C5 C4 121.5(8) . .
N1 C5 C6 117.3(6) . .
C4 C5 C6 121.1(7) . .
C10 C9 C8 119.1(8) . .
C10 C9 H9 120.4 . .
C8 C9 H9 120.4 . .
C27 C26 C25 121.1(7) . .
C27 C26 H26 119.4 . .
C25 C26 H26 119.4 . .
C18 C19 C20 117.2(8) . .
C18 C19 C22 122.8(8) . .
C20 C19 C22 120.0(8) . .
C7 C8 C9 117.4(7) . .
C7 C8 C16 121.6(7) . .
C9 C8 C16 121.0(8) . .
C6 C7 C8 120.9(7) . .
C6 C7 H7 119.6 . .
C8 C7 H7 119.6 . .
C26 C27 C22 121.6(7) . .
C26 C27 H27 119.2 . .
C22 C27 H27 119.2 . .
C17 C16 C21 117.4(8) . .
C17 C16 C8 122.4(8) . .
C21 C16 C8 120.2(8) . .
C11 C12 C13 117.2(9) . .
C11 C12 H12 121.4 . .
C13 C12 H12 121.4 . .
N3 C15 C14 121.7(8) . .
N3 C15 H15 119.1 . .
C14 C15 H15 119.1 . .
C3 C4 C5 119.0(8) . .
C3 C4 H4 120.5 . .
C5 C4 H4 120.5 . .
N1 C1 C2 123.4(8) . .
N1 C1 H1 118.3 . .
C2 C1 H1 118.3 . .
C13 C14 C15 119.6(8) . .
C13 C14 H14 120.2 . .
C15 C14 H14 120.2 . .
O2 C29 O1 130.5(11) . .
O2 C29 Cd1 61.9(6) . .
O1 C29 Cd1 68.6(5) . .
O2 C29 H29 114.8 . .
O1 C29 H29 114.8 . .
Cd1 C29 H29 176.4 . .
C3 C2 C1 117.2(9) . .
C3 C2 H2 121.4 . .
C1 C2 H2 121.4 . .
C4 C3 C2 120.1(8) . .
C4 C3 H3 120.0 . .
C2 C3 H3 120.0 . .
C19 C18 C17 123.0(9) . .
C19 C18 H18 118.5 . .
C17 C18 H18 118.5 . .
C20 C21 C16 120.7(8) . .
C20 C21 H21 119.6 . .
C16 C21 H21 119.6 . .
C16 C17 C18 122.2(10) . .
C16 C17 H17 118.9 . .
C18 C17 H17 118.9 . .
C14 C13 C12 120.6(9) . .
C14 C13 H13 119.7 . .
C12 C13 H13 119.7 . .
C21 C20 C19 119.5(9) . .
C21 C20 H20 120.3 . .
C19 C20 H20 120.3 . .
H1WA O1W H1WB 109.4 . .
H2WA O2W H2WB 109.4 . .

loop_
_geom_bond_atom_site_label_1
_geom_bond_atom_site_label_2
_geom_bond_distance
_geom_bond_site_symmetry_2
Cd1 O2 2.378(5) .
Cd1 N4 2.381(6) 3_666
Cd1 N2 2.383(6) .
Cd1 N1 2.389(6) .
Cd1 N3 2.392(7) .
Cd1 N7 2.396(6) 2_645
Cd1 O1 2.523(7) .
Cd1 C29 2.687(11) .
O2 C29 1.075(13) .
N4 C28 1.350(9) .
N4 N5 1.362(8) .
N4 Cd1 2.381(6) 3_666
N2 C10 1.337(10) .
N2 C6 1.345(9) .
N3 C11 1.339(10) .
N3 C15 1.361(10) .
N5 N6 1.293(9) .
N7 C28 1.344(9) .
N7 N6 1.359(9) .
N7 Cd1 2.396(6) 2_655
N1 C5 1.332(10) .
N1 C1 1.333(10) .
O1 C29 1.313(13) .
C28 C25 1.454(10) .
C25 C24 1.402(11) .
C25 C26 1.411(10) .
C10 C9 1.389(11) .
C10 C11 1.506(11) .
C24 C23 1.368(11) .
C24 H24 0.9300 .
C6 C7 1.366(10) .
C6 C5 1.489(11) .
C11 C12 1.396(12) .
C23 C22 1.403(11) .
C23 H23 0.9300 .
C22 C27 1.379(12) .
C22 C19 1.482(11) .
C5 C4 1.401(11) .
C9 C8 1.400(11) .
C9 H9 0.9300 .
C26 C27 1.363(11) .
C26 H26 0.9300 .
C19 C18 1.352(13) .
C19 C20 1.442(12) .
C8 C7 1.391(12) .
C8 C16 1.482(11) .
C7 H7 0.9300 .
C27 H27 0.9300 .
C16 C17 1.358(12) .
C16 C21 1.425(13) .
C12 C13 1.400(12) .
C12 H12 0.9300 .
C15 C14 1.375(13) .
C15 H15 0.9300 .
C4 C3 1.363(13) .
C4 H4 0.9300 .
C1 C2 1.388(12) .
C1 H1 0.9300 .
C14 C13 1.343(14) .
C14 H14 0.9300 .
C29 H29 0.9300 .
C2 C3 1.387(13) .
C2 H2 0.9300 .
C3 H3 0.9300 .
C18 C17 1.374(13) .
C18 H18 0.9300 .
C21 C20 1.397(12) .
C21 H21 0.9300 .
C17 H17 0.9300 .
C13 H13 0.9300 .
C20 H20 0.9300 .
O1W H1WA 0.8500 .
O1W H1WB 0.8501 .
O2W H2WA 0.8501 .
O2W H2WB 0.8500 .
